data_4301961
loop_
_publ_author_name
'Alexander N. Marziale'
'Eberhardt Herdtweck'
'J\"org Eppinger'
'Sven Schneider'

_publ_contact_author_address
;
       Department Chemie,
       Lehrstuhl f\"ur Anorganische Chemie,
       Technische Universit\"at M\"unchen,
       Lichtenbergstrasse 4,
       D-85747 Garching bei M\"unchen,
       Germany.
;
_publ_contact_author_email eberhardt.herdtweck@ch.tum.de
_publ_contact_author_fax '+49(0)89 289 13473'
_publ_contact_author_name
;
       Dr. Eberhardt Herdtweck
;
_publ_contact_author_phone '+49(0)89 289 13143'
_publ_section_title
;
Palladium N(CH2CH2PiPr2)2-Dialkylamides: Synthesis, Structural
Characterization, and Reactivity
;
_journal_name_full 'Inorganic Chemistry'
_journal_page_first 3699
_journal_page_last 3709
_journal_paper_doi 10.1021/ic802286u
_journal_volume 48
_journal_year 2009
_chemical_formula_moiety 'C17 H39 Cl N P2 Pd, C F3 O3 S'
_chemical_formula_sum 'C18 H39 Cl F3 N O3 P2 Pd S'
_chemical_formula_weight 610.38
_chemical_name_systematic ?
_space_group_IT_number 14
_symmetry_cell_setting monoclinic
_symmetry_Int_Tables_number 14
_symmetry_space_group_name_Hall '-P 2ybc'
_symmetry_space_group_name_H-M 'P 1 21/c 1'
_atom_sites_solution_hydrogens geom
_atom_sites_solution_primary direct
_atom_sites_solution_secondary difmap
_cell_angle_alpha 90
_cell_angle_beta 98.8013(8)
_cell_angle_gamma 90
_cell_formula_units_Z 4
_cell_length_a 8.4064(2)
_cell_length_b 25.1998(4)
_cell_length_c 13.0821(2)
_cell_measurement_reflns_used 9875
_cell_measurement_temperature 293(1)
_cell_measurement_theta_max 25.34
_cell_measurement_theta_min 2.89
_cell_volume 2738.67(9)
_computing_cell_refinement 'SAINT (Bruker, 2008b)'
_computing_data_collection 'APEX II Control Software (Bruker, 2008a)'
_computing_data_reduction 'SAINT (Bruker, 2008b)'
_computing_molecular_graphics 'PLATON (Spek, 2007)'
_computing_publication_material 'PLATON (Spek, 2007)'
_computing_structure_refinement 'SHELXL97 (Sheldrick, 1999)'
_computing_structure_solution 'SIR97 (Altomare, 1994)'
_diffrn_ambient_temperature 293(1)
_diffrn_detector ' CCD plate '
_diffrn_detector_area_resol_mean 16
_diffrn_measured_fraction_theta_full 0.923
_diffrn_measured_fraction_theta_max 0.923
_diffrn_measurement_device ' \k-geometry diffractometer '
_diffrn_measurement_device_type ' Bruker APEX-II CCD '
_diffrn_measurement_method ' phi- and omega-rotation '
_diffrn_radiation_monochromator graphite
_diffrn_radiation_source 'rotating anode FR591'
_diffrn_radiation_type 'Mo K\a'
_diffrn_radiation_wavelength 0.71073
_diffrn_reflns_av_R_equivalents 0.0310
_diffrn_reflns_av_sigmaI/netI 0.0152
_diffrn_reflns_limit_h_max 9
_diffrn_reflns_limit_h_min -9
_diffrn_reflns_limit_k_max 30
_diffrn_reflns_limit_k_min -30
_diffrn_reflns_limit_l_max 15
_diffrn_reflns_limit_l_min -15
_diffrn_reflns_number 34614
_diffrn_reflns_theta_full 25.34
_diffrn_reflns_theta_max 25.34
_diffrn_reflns_theta_min 2.89
_diffrn_standards_decay_% 0
_exptl_absorpt_coefficient_mu 1.007
_exptl_absorpt_correction_T_max 0.7750
_exptl_absorpt_correction_T_min 0.7312
_exptl_absorpt_correction_type multi-scan
_exptl_absorpt_process_details 'symmetry-related measurements'
_exptl_crystal_colour yellow
_exptl_crystal_density_diffrn 1.480
_exptl_crystal_density_meas ?
_exptl_crystal_density_method none
_exptl_crystal_description fragment
_exptl_crystal_F_000 1256
_exptl_crystal_size_max 0.31
_exptl_crystal_size_mid 0.25
_exptl_crystal_size_min 0.25
_refine_diff_density_max 0.438
_refine_diff_density_min -0.321
_refine_diff_density_rms 0.049
_refine_ls_extinction_method none
_refine_ls_goodness_of_fit_ref 1.080
_refine_ls_hydrogen_treatment constr
_refine_ls_matrix_type full
_refine_ls_number_parameters 280
_refine_ls_number_reflns 4615
_refine_ls_number_restraints 0
_refine_ls_restrained_S_all 1.080
_refine_ls_R_factor_all 0.0298
_refine_ls_R_factor_gt 0.0272
_refine_ls_shift/su_max 0.000
_refine_ls_shift/su_mean 0.000
_refine_ls_structure_factor_coef Fsqd
_refine_ls_weighting_details 'w=1/[\s^2^(Fo^2^)+(0.0249P)^2^+2.4402P] where P=(Fo^2^+2Fc^2^)/3'
_refine_ls_weighting_scheme sigma
_refine_ls_wR_factor_gt 0.0661
_refine_ls_wR_factor_ref 0.0687
_reflns_number_gt 4317
_reflns_number_total 4615
_reflns_threshold_expression I>2\s(I)
_cod_data_source_file ic802286u_si_001_1.cif
_cod_data_source_block MARB-6002-293
_cod_depositor_comments
;
The following automatic conversions were performed:
'_symmetry_cell_setting' value 'Monoclinic' changed to 'monoclinic'
according to '/home/saulius/struct/CIF-dictionaries/cif_core.dic'
dictionary named 'cif_core.dic' version 2.4.1 from 2010-06-29.

Automatic conversion script
Id: cif_fix_enum 1527 2010-12-29 10:47:43Z saulius 

The following automatic conversions were performed:

'_exptl_crystal_density_meas' value 'none' was changed to '?' - the
value is perceived as not measured.

Automatic conversion script
Id: cif_fix_values 3008 2015-01-20 13:52:24Z robertas 
;
_cod_original_cell_volume 2738.68(9)
_cod_original_sg_symbol_H-M 'P 21/c'
_cod_database_code 4301961

loop_
_symmetry_equiv_pos_site_id
_symmetry_equiv_pos_as_xyz
1 x,y,z
2 -x,1/2+y,1/2-z
3 -x,-y,-z
4 x,1/2-y,1/2+z

loop_
_atom_site_aniso_label
_atom_site_aniso_U_11
_atom_site_aniso_U_22
_atom_site_aniso_U_33
_atom_site_aniso_U_23
_atom_site_aniso_U_13
_atom_site_aniso_U_12
Pd1 0.0446(2) 0.0368(1) 0.0409(1) -0.0035(1) 0.0107(1) -0.0015(1)
Cl1 0.1378(9) 0.0404(4) 0.0906(6) -0.0117(4) 0.0487(6) -0.0132(4)
P1 0.0456(4) 0.0481(4) 0.0395(3) -0.0024(3) 0.0082(3) -0.0026(3)
P2 0.0468(5) 0.0486(4) 0.0391(3) -0.0031(3) 0.0075(3) -0.0027(3)
N1 0.0508(15) 0.0370(10) 0.0441(11) -0.0012(8) 0.0056(10) 0.0045(9)
C1 0.058(2) 0.0544(16) 0.0652(18) -0.0048(13) 0.0059(16) -0.0119(14)
C2 0.090(3) 0.0435(15) 0.0504(16) 0.0065(12) 0.0047(16) 0.0147(15)
C3 0.083(2) 0.0505(16) 0.0478(15) 0.0088(12) 0.0117(15) 0.0011(15)
C4 0.064(2) 0.0466(15) 0.0550(16) -0.0079(12) 0.0066(14) 0.0130(13)
C5 0.0586(19) 0.0529(15) 0.0465(14) -0.0097(12) 0.0086(13) 0.0041(13)
C6 0.058(2) 0.104(3) 0.0532(18) -0.0100(17) -0.0006(16) -0.0078(18)
C7 0.143(5) 0.122(4) 0.149(5) -0.026(4) -0.047(4) -0.052(4)
C8 0.053(3) 0.239(7) 0.080(3) -0.020(3) -0.003(2) 0.011(3)
C9 0.059(2) 0.0584(16) 0.0545(16) -0.0048(13) 0.0191(15) 0.0039(14)
C10 0.059(2) 0.099(3) 0.085(2) 0.007(2) 0.018(2) 0.0175(19)
C11 0.085(3) 0.098(3) 0.063(2) 0.0037(18) 0.0351(19) 0.006(2)
C12 0.057(2) 0.090(2) 0.0504(16) -0.0033(15) 0.0190(15) -0.0138(17)
C13 0.046(2) 0.155(4) 0.093(3) 0.016(3) 0.007(2) -0.006(2)
C14 0.084(3) 0.104(3) 0.125(4) -0.009(3) 0.036(3) -0.041(2)
C15 0.073(2) 0.0550(17) 0.0563(17) 0.0107(13) -0.0018(16) -0.0037(15)
C16 0.063(3) 0.071(2) 0.112(3) 0.025(2) -0.014(2) 0.0030(17)
C17 0.133(4) 0.133(4) 0.052(2) 0.013(2) -0.006(2) 0.011(3)
S 0.0559(6) 0.0685(5) 0.0659(5) 0.0088(4) 0.0082(4) -0.0036(4)
F1 0.155(3) 0.0752(17) 0.249(4) -0.026(2) -0.052(3) 0.0075(18)
F2 0.257(5) 0.238(5) 0.167(3) -0.106(3) 0.113(4) -0.038(4)
F3 0.131(3) 0.150(3) 0.188(3) -0.052(2) -0.084(3) 0.030(2)
O1 0.108(2) 0.0679(15) 0.109(2) 0.0164(14) 0.0247(17) 0.0088(14)
O2 0.077(2) 0.099(2) 0.163(3) 0.004(2) -0.044(2) 0.0032(16)
O3 0.153(3) 0.149(3) 0.118(2) 0.003(2) 0.075(2) -0.044(2)
C18 0.085(3) 0.086(3) 0.111(3) -0.016(2) -0.010(3) 0.016(2)

loop_
_atom_site_label
_atom_site_type_symbol
_atom_site_thermal_displace_type
_atom_site_fract_x
_atom_site_fract_y
_atom_site_fract_z
_atom_site_occupancy
_atom_site_U_iso_or_equiv
_atom_site_calc_flag
_atom_site_refinement_flags
Pd1 Pd Uani 0.83073(2) 0.10689(1) 0.19482(1) 1.000 0.0403(1) . .
Cl1 Cl Uani 0.82395(14) 0.01620(3) 0.18106(7) 1.000 0.0863(4) . .
P1 P Uani 0.86034(9) 0.12122(3) 0.02428(5) 1.000 0.0442(2) . .
P2 P Uani 0.77051(9) 0.10737(3) 0.36097(5) 1.000 0.0447(2) . .
N1 N Uani 0.8630(3) 0.18869(8) 0.21373(16) 1.000 0.0441(7) . .
C1 C Uani 1.0362(4) 0.19905(12) 0.2520(2) 1.000 0.0596(10) . .
C2 C Uani 0.8149(4) 0.21767(11) 0.1133(2) 1.000 0.0619(12) . .
C3 C Uani 0.8912(4) 0.19324(11) 0.0263(2) 1.000 0.0603(10) . .
C4 C Uani 0.7627(4) 0.20975(11) 0.2899(2) 1.000 0.0555(10) . .
C5 C Uani 0.7874(4) 0.17852(11) 0.3912(2) 1.000 0.0526(9) . .
C6 C Uani 0.6825(4) 0.10949(15) -0.0735(3) 1.000 0.0727(13) . .
C7 C Uani 0.6531(7) 0.0512(2) -0.0928(5) 1.000 0.145(3) . .
C8 C Uani 0.5360(5) 0.1373(3) -0.0434(3) 1.000 0.125(3) . .
C9 C Uani 1.0296(4) 0.09133(12) -0.0275(2) 1.000 0.0562(10) . .
C10 C Uani 1.1774(4) 0.09015(16) 0.0547(3) 1.000 0.0803(14) . .
C11 C Uani 1.0627(5) 0.11831(15) -0.1268(3) 1.000 0.0795(16) . .
C12 C Uani 0.5625(4) 0.08845(14) 0.3735(2) 1.000 0.0647(11) . .
C13 C Uani 0.4430(5) 0.1187(2) 0.2945(3) 1.000 0.0984(18) . .
C14 C Uani 0.5379(5) 0.02875(17) 0.3644(4) 1.000 0.1022(19) . .
C15 C Uani 0.9030(4) 0.07163(12) 0.4626(2) 1.000 0.0627(10) . .
C16 C Uani 1.0780(4) 0.07780(15) 0.4472(3) 1.000 0.0849(16) . .
C17 C Uani 0.8774(6) 0.0867(2) 0.5715(3) 1.000 0.108(2) . .
S S Uani 0.33834(10) 0.27430(3) 0.05512(7) 1.000 0.0636(3) . .
F1 F Uani 0.3796(4) 0.37060(12) 0.1244(3) 1.000 0.1684(18) . .
F2 F Uani 0.2945(6) 0.31889(19) 0.2243(3) 1.000 0.212(3) . .
F3 F Uani 0.5380(4) 0.31601(14) 0.2024(3) 1.000 0.1677(17) . .
O1 O Uani 0.3579(4) 0.22452(10) 0.1073(2) 1.000 0.0941(11) . .
O2 O Uani 0.1779(4) 0.28596(12) 0.0155(3) 1.000 0.1195(14) . .
O3 O Uani 0.4555(5) 0.28379(15) -0.0096(3) 1.000 0.1343(16) . .
C18 C Uani 0.3884(6) 0.32123(18) 0.1578(4) 1.000 0.0966(17) . .
H11 H Uiso 1.06740 0.18090 0.31650 1.000 0.0890 calc R
H12 H Uiso 1.05290 0.23650 0.26200 1.000 0.0890 calc R
H13 H Uiso 1.10000 0.18640 0.20210 1.000 0.0890 calc R
H21 H Uiso 0.84750 0.25450 0.12190 1.000 0.0740 calc R
H22 H Uiso 0.69870 0.21670 0.09500 1.000 0.0740 calc R
H31 H Uiso 1.00560 0.20100 0.03660 1.000 0.0720 calc R
H32 H Uiso 0.84320 0.20840 -0.03930 1.000 0.0720 calc R
H41 H Uiso 0.65000 0.20820 0.25960 1.000 0.0670 calc R
H42 H Uiso 0.79010 0.24670 0.30440 1.000 0.0670 calc R
H51 H Uiso 0.70680 0.18870 0.43320 1.000 0.0630 calc R
H52 H Uiso 0.89290 0.18620 0.42980 1.000 0.0630 calc R
H61 H Uiso 0.70390 0.12530 -0.13840 1.000 0.0870 calc R
H71 H Uiso 0.74230 0.03600 -0.12030 1.000 0.2180 calc R
H72 H Uiso 0.55630 0.04640 -0.14130 1.000 0.2180 calc R
H73 H Uiso 0.64180 0.03390 -0.02890 1.000 0.2180 calc R
H81 H Uiso 0.55240 0.17500 -0.04360 1.000 0.1880 calc R
H82 H Uiso 0.52060 0.12610 0.02450 1.000 0.1880 calc R
H83 H Uiso 0.44250 0.12840 -0.09220 1.000 0.1880 calc R
H91 H Uiso 1.00050 0.05440 -0.04490 1.000 0.0680 calc R
H101 H Uiso 1.15140 0.07320 0.11580 1.000 0.1200 calc R
H102 H Uiso 1.21290 0.12580 0.07110 1.000 0.1200 calc R
H103 H Uiso 1.26160 0.07070 0.02950 1.000 0.1200 calc R
H111 H Uiso 0.96650 0.11810 -0.17690 1.000 0.1190 calc R
H112 H Uiso 1.14650 0.09950 -0.15390 1.000 0.1190 calc R
H113 H Uiso 1.09600 0.15430 -0.11200 1.000 0.1190 calc R
H121 H Uiso 0.54330 0.09910 0.44260 1.000 0.0780 calc R
H131 H Uiso 0.45280 0.15600 0.30830 1.000 0.1480 calc R
H132 H Uiso 0.33550 0.10730 0.29960 1.000 0.1480 calc R
H133 H Uiso 0.46580 0.11160 0.22610 1.000 0.1480 calc R
H141 H Uiso 0.60990 0.01130 0.41800 1.000 0.1530 calc R
H142 H Uiso 0.55950 0.01700 0.29810 1.000 0.1530 calc R
H143 H Uiso 0.42880 0.02030 0.37140 1.000 0.1530 calc R
H151 H Uiso 0.87660 0.03390 0.45380 1.000 0.0750 calc R
H161 H Uiso 1.09120 0.06440 0.38030 1.000 0.1270 calc R
H162 H Uiso 1.14590 0.05820 0.49970 1.000 0.1270 calc R
H163 H Uiso 1.10720 0.11460 0.45190 1.000 0.1270 calc R
H171 H Uiso 0.76530 0.08360 0.57720 1.000 0.1620 calc R
H172 H Uiso 0.91200 0.12260 0.58570 1.000 0.1620 calc R
H173 H Uiso 0.93890 0.06330 0.62050 1.000 0.1620 calc R

loop_
_atom_type_symbol
_atom_type_description
_atom_type_scat_dispersion_real
_atom_type_scat_dispersion_imag
_atom_type_scat_source
S S 0.1246 0.1234 'International Tables Vol C Tables 4.2.6.8 and 6.1.1.4'
Pd Pd -0.9988 1.0072 'International Tables Vol C Tables 4.2.6.8 and 6.1.1.4'
P P 0.1023 0.0942 'International Tables Vol C Tables 4.2.6.8 and 6.1.1.4'
O O 0.0106 0.0060 'International Tables Vol C Tables 4.2.6.8 and 6.1.1.4'
N N 0.0061 0.0033 'International Tables Vol C Tables 4.2.6.8 and 6.1.1.4'
F F 0.0171 0.0103 'International Tables Vol C Tables 4.2.6.8 and 6.1.1.4'
Cl Cl 0.1484 0.1585 'International Tables Vol C Tables 4.2.6.8 and 6.1.1.4'
H H 0.0000 0.0000 'International Tables Vol C Tables 4.2.6.8 and 6.1.1.4'
C C 0.0033 0.0016 'International Tables Vol C Tables 4.2.6.8 and 6.1.1.4'

loop_
_geom_angle_atom_site_label_1
_geom_angle_atom_site_label_2
_geom_angle_atom_site_label_3
_geom_angle
_geom_angle_site_symmetry_1
_geom_angle_site_symmetry_2
_geom_angle_site_symmetry_3
_geom_angle_publ_flag
Cl1 Pd1 P1 94.88(3) . . . yes
Cl1 Pd1 P2 94.18(3) . . . yes
Cl1 Pd1 N1 173.87(7) . . . yes
P1 Pd1 P2 168.77(3) . . . yes
P1 Pd1 N1 85.92(6) . . . yes
P2 Pd1 N1 85.78(6) . . . yes
O3 S C18 103.4(2) . . . yes
O2 S C18 104.0(2) . . . yes
O1 S O3 113.3(2) . . . yes
O1 S C18 103.02(19) . . . yes
O1 S O2 113.3(2) . . . yes
O2 S O3 117.6(2) . . . yes
Pd1 P1 C9 119.87(9) . . . yes
C3 P1 C6 105.53(16) . . . yes
Pd1 P1 C6 116.80(12) . . . yes
Pd1 P1 C3 100.18(9) . . . yes
C3 P1 C9 107.26(15) . . . yes
C6 P1 C9 105.80(15) . . . yes
C5 P2 C15 107.75(13) . . . yes
Pd1 P2 C5 100.79(9) . . . yes
Pd1 P2 C12 115.49(9) . . . yes
Pd1 P2 C15 118.95(10) . . . yes
C5 P2 C12 106.04(16) . . . yes
C12 P2 C15 106.71(14) . . . yes
C2 N1 C4 107.8(2) . . . yes
Pd1 N1 C2 111.29(15) . . . yes
Pd1 N1 C1 108.39(17) . . . yes
C1 N1 C4 109.6(2) . . . yes
Pd1 N1 C4 110.63(16) . . . yes
C1 N1 C2 109.1(2) . . . yes
N1 C2 C3 111.7(2) . . . yes
P1 C3 C2 109.7(2) . . . yes
N1 C4 C5 112.3(2) . . . yes
P2 C5 C4 108.68(18) . . . yes
C7 C6 C8 112.0(4) . . . no
P1 C6 C7 111.7(3) . . . yes
P1 C6 C8 110.5(3) . . . yes
P1 C9 C10 110.2(2) . . . yes
P1 C9 C11 112.6(2) . . . yes
C10 C9 C11 112.1(3) . . . no
P2 C12 C13 110.2(2) . . . yes
C13 C12 C14 111.9(3) . . . no
P2 C12 C14 111.6(3) . . . yes
C16 C15 C17 112.1(3) . . . no
P2 C15 C16 110.2(2) . . . yes
P2 C15 C17 113.5(3) . . . yes
N1 C1 H11 109.00 . . . no
H11 C1 H12 110.00 . . . no
N1 C1 H12 109.00 . . . no
N1 C1 H13 109.00 . . . no
H11 C1 H13 109.00 . . . no
H12 C1 H13 109.00 . . . no
N1 C2 H22 109.00 . . . no
N1 C2 H21 109.00 . . . no
C3 C2 H22 109.00 . . . no
H21 C2 H22 108.00 . . . no
C3 C2 H21 109.00 . . . no
C2 C3 H32 110.00 . . . no
H31 C3 H32 108.00 . . . no
P1 C3 H31 110.00 . . . no
P1 C3 H32 110.00 . . . no
C2 C3 H31 110.00 . . . no
C5 C4 H41 109.00 . . . no
N1 C4 H41 109.00 . . . no
N1 C4 H42 109.00 . . . no
C5 C4 H42 109.00 . . . no
H41 C4 H42 108.00 . . . no
P2 C5 H52 110.00 . . . no
P2 C5 H51 110.00 . . . no
H51 C5 H52 108.00 . . . no
C4 C5 H51 110.00 . . . no
C4 C5 H52 110.00 . . . no
C8 C6 H61 107.00 . . . no
C7 C6 H61 107.00 . . . no
P1 C6 H61 107.00 . . . no
C6 C7 H73 109.00 . . . no
H71 C7 H72 110.00 . . . no
C6 C7 H72 110.00 . . . no
C6 C7 H71 110.00 . . . no
H71 C7 H73 109.00 . . . no
H72 C7 H73 109.00 . . . no
H81 C8 H83 109.00 . . . no
C6 C8 H81 109.00 . . . no
C6 C8 H82 109.00 . . . no
C6 C8 H83 109.00 . . . no
H81 C8 H82 109.00 . . . no
H82 C8 H83 110.00 . . . no
P1 C9 H91 107.00 . . . no
C10 C9 H91 107.00 . . . no
C11 C9 H91 107.00 . . . no
C9 C10 H103 110.00 . . . no
H101 C10 H102 109.00 . . . no
C9 C10 H101 109.00 . . . no
C9 C10 H102 109.00 . . . no
H101 C10 H103 109.00 . . . no
H102 C10 H103 110.00 . . . no
H111 C11 H113 109.00 . . . no
C9 C11 H111 110.00 . . . no
C9 C11 H112 109.00 . . . no
C9 C11 H113 110.00 . . . no
H111 C11 H112 110.00 . . . no
H112 C11 H113 109.00 . . . no
P2 C12 H121 108.00 . . . no
C13 C12 H121 108.00 . . . no
C14 C12 H121 108.00 . . . no
H131 C13 H132 110.00 . . . no
H131 C13 H133 110.00 . . . no
C12 C13 H133 109.00 . . . no
C12 C13 H131 109.00 . . . no
C12 C13 H132 109.00 . . . no
H132 C13 H133 109.00 . . . no
H142 C14 H143 109.00 . . . no
C12 C14 H141 109.00 . . . no
C12 C14 H142 109.00 . . . no
C12 C14 H143 109.00 . . . no
H141 C14 H142 109.00 . . . no
H141 C14 H143 109.00 . . . no
C16 C15 H151 107.00 . . . no
C17 C15 H151 107.00 . . . no
P2 C15 H151 107.00 . . . no
H161 C16 H162 109.00 . . . no
H161 C16 H163 110.00 . . . no
C15 C16 H161 109.00 . . . no
C15 C16 H162 109.00 . . . no
C15 C16 H163 109.00 . . . no
H162 C16 H163 109.00 . . . no
H172 C17 H173 109.00 . . . no
C15 C17 H171 109.00 . . . no
C15 C17 H172 110.00 . . . no
C15 C17 H173 109.00 . . . no
H171 C17 H172 109.00 . . . no
H171 C17 H173 109.00 . . . no
S C18 F1 112.3(4) . . . yes
S C18 F2 112.7(4) . . . yes
S C18 F3 111.6(3) . . . yes
F1 C18 F2 105.3(4) . . . yes
F1 C18 F3 104.1(4) . . . yes
F2 C18 F3 110.3(5) . . . yes

loop_
_geom_bond_atom_site_label_1
_geom_bond_atom_site_label_2
_geom_bond_distance
_geom_bond_site_symmetry_1
_geom_bond_site_symmetry_2
_geom_bond_publ_flag
Pd1 Cl1 2.2925(8) . . yes
Pd1 P1 2.3108(7) . . yes
Pd1 P2 2.3060(7) . . yes
Pd1 N1 2.089(2) . . yes
S C18 1.791(5) . . yes
S O3 1.414(4) . . yes
S O1 1.426(3) . . yes
S O2 1.400(4) . . yes
P1 C6 1.837(4) . . yes
P1 C9 1.829(3) . . yes
P1 C3 1.833(3) . . yes
P2 C5 1.837(3) . . yes
P2 C12 1.844(3) . . yes
P2 C15 1.835(3) . . yes
F1 C18 1.317(6) . . yes
F2 C18 1.262(7) . . yes
F3 C18 1.310(6) . . yes
N1 C1 1.489(4) . . yes
N1 C2 1.504(3) . . yes
N1 C4 1.498(4) . . yes
C2 C3 1.520(4) . . no
C4 C5 1.528(4) . . no
C6 C7 1.505(6) . . no
C6 C8 1.520(6) . . no
C9 C11 1.529(5) . . no
C9 C10 1.514(5) . . no
C12 C13 1.530(5) . . no
C12 C14 1.521(6) . . no
C15 C17 1.521(5) . . no
C15 C16 1.523(5) . . no
C1 H11 0.9600 . . no
C1 H12 0.9600 . . no
C1 H13 0.9600 . . no
C2 H21 0.9700 . . no
C2 H22 0.9700 . . no
C3 H31 0.9700 . . no
C3 H32 0.9700 . . no
C4 H41 0.9700 . . no
C4 H42 0.9700 . . no
C5 H51 0.9700 . . no
C5 H52 0.9700 . . no
C6 H61 0.9800 . . no
C7 H73 0.9600 . . no
C7 H72 0.9600 . . no
C7 H71 0.9600 . . no
C8 H82 0.9600 . . no
C8 H81 0.9600 . . no
C8 H83 0.9600 . . no
C9 H91 0.9800 . . no
C10 H101 0.9600 . . no
C10 H102 0.9600 . . no
C10 H103 0.9600 . . no
C11 H111 0.9600 . . no
C11 H112 0.9600 . . no
C11 H113 0.9600 . . no
C12 H121 0.9800 . . no
C13 H131 0.9600 . . no
C13 H132 0.9600 . . no
C13 H133 0.9600 . . no
C14 H143 0.9600 . . no
C14 H141 0.9600 . . no
C14 H142 0.9600 . . no
C15 H151 0.9800 . . no
C16 H161 0.9600 . . no
C16 H162 0.9600 . . no
C16 H163 0.9600 . . no
C17 H171 0.9600 . . no
C17 H172 0.9600 . . no
C17 H173 0.9600 . . no
